data_7062089
loop_
_publ_author_name
'Chen, Li'
'Huang, Huangjiang'
'Luo, Benlong'
'Liu, Jinggong'
'Yang, Shuang'
'Fang, Xinqiang'

_publ_section_title
;
 Catalytic synthesis of seven-membered carbocycles via ring expansion of
 cyclic \b-ketoesters
;
_journal_issue 1
_journal_name_full 'New Journal of Chemistry'
_journal_page_first 41
_journal_page_last 45
_journal_paper_doi 10.1039/D2NJ03473E
_journal_volume 47
_journal_year 2023
_chemical_formula_moiety 'C21 H24 O7'
_chemical_formula_sum 'C21 H24 O7'
_chemical_formula_weight 388.40
_space_group_crystal_system monoclinic
_space_group_IT_number 14
_space_group_name_Hall '-P 2yn'
_space_group_name_H-M_alt 'P 1 21/n 1'
_atom_sites_solution_hydrogens geom
_audit_creation_method SHELXL-2016/6
_audit_update_record
;
2022-07-06 deposited with the CCDC.	2022-11-15 downloaded from the CCDC.
;
_cell_angle_alpha 90
_cell_angle_beta 110.598(2)
_cell_angle_gamma 90
_cell_formula_units_Z 4
_cell_length_a 17.1896(3)
_cell_length_b 5.80260(10)
_cell_length_c 20.7903(4)
_cell_measurement_reflns_used 23888
_cell_measurement_temperature 100(2)
_cell_measurement_theta_max 60.4060
_cell_measurement_theta_min 2.4630
_cell_volume 1941.15(7)
_computing_cell_refinement 'CrysAlisPro 1.171.41.93a (Rigaku OD, 2020)'
_computing_data_collection 'CrysAlisPro 1.171.41.93a (Rigaku OD, 2020)'
_computing_data_reduction 'CrysAlisPro 1.171.41.93a (Rigaku OD, 2020)'
_computing_structure_refinement 'SHELXL-2016/6 (Sheldrick, 2016)'
_computing_structure_solution 'SHELXT 2014/5 (Sheldrick, 2014)'
_diffrn_ambient_temperature 100(2)
_diffrn_detector_area_resol_mean 10.0000
_diffrn_measured_fraction_theta_full 1.000
_diffrn_measured_fraction_theta_max 0.988
_diffrn_measurement_device_type 'ROD, Synergy Custom system, HyPix'
_diffrn_measurement_method 'four-circle diffractometer'
_diffrn_radiation_type GaK\a
_diffrn_radiation_wavelength 1.3405
_diffrn_reflns_av_R_equivalents 0.0901
_diffrn_reflns_av_unetI/netI 0.0444
_diffrn_reflns_Laue_measured_fraction_full 1.000
_diffrn_reflns_Laue_measured_fraction_max 0.988
_diffrn_reflns_limit_h_max 22
_diffrn_reflns_limit_h_min -22
_diffrn_reflns_limit_k_max 7
_diffrn_reflns_limit_k_min -5
_diffrn_reflns_limit_l_max 26
_diffrn_reflns_limit_l_min -25
_diffrn_reflns_number 38963
_diffrn_reflns_point_group_measured_fraction_full 1.000
_diffrn_reflns_point_group_measured_fraction_max 0.988
_diffrn_reflns_theta_full 53.543
_diffrn_reflns_theta_max 60.510
_diffrn_reflns_theta_min 2.506
_diffrn_source 'micro-focus metaljet'
_exptl_absorpt_coefficient_mu 0.529
_exptl_absorpt_correction_T_max 1.00000
_exptl_absorpt_correction_T_min 0.74803
_exptl_absorpt_correction_type multi-scan
_exptl_absorpt_process_details
;
CrysAlisPro 1.171.41.93a (Rigaku Oxford Diffraction, 2020)
Empirical absorption correction using spherical harmonics,
implemented in SCALE3 ABSPACK scaling algorithm.
;
_exptl_crystal_colour colourless
_exptl_crystal_density_diffrn 1.329
_exptl_crystal_description block
_exptl_crystal_F_000 824
_exptl_crystal_size_max 0.1
_exptl_crystal_size_mid 0.1
_exptl_crystal_size_min 0.1
_refine_diff_density_max 0.313
_refine_diff_density_min -0.245
_refine_diff_density_rms 0.052
_refine_ls_extinction_method none
_refine_ls_goodness_of_fit_ref 1.102
_refine_ls_hydrogen_treatment constr
_refine_ls_matrix_type full
_refine_ls_number_parameters 258
_refine_ls_number_reflns 4411
_refine_ls_number_restraints 0
_refine_ls_restrained_S_all 1.102
_refine_ls_R_factor_all 0.0464
_refine_ls_R_factor_gt 0.0397
_refine_ls_shift/su_max 0.001
_refine_ls_shift/su_mean 0.000
_refine_ls_structure_factor_coef Fsqd
_refine_ls_weighting_details 'w=1/[\s^2^(Fo^2^)+(0.0545P)^2^+0.4410P] where P=(Fo^2^+2Fc^2^)/3'
_refine_ls_weighting_scheme calc
_refine_ls_wR_factor_gt 0.1072
_refine_ls_wR_factor_ref 0.1116
_reflns_Friedel_coverage 0.000
_reflns_number_gt 3760
_reflns_number_total 4411
_reflns_threshold_expression 'I > 2\s(I)'
_cod_data_source_file d2nj03473e2.cif
_cod_data_source_block cl-1_autored
_cod_depositor_comments 'Adding full bibliography for 7062089--7062092.cif.'
_cod_original_sg_symbol_H-M 'P 21/n'
_cod_database_code 7062089
_shelx_shelxl_version_number 2016/6
_shelx_space_group_comment
;
The symmetry employed for this shelxl refinement is uniquely defined
by the following loop, which should always be used as a source of
symmetry information in preference to the above space-group names.
They are only intended as comments.
;

loop_
_space_group_symop_operation_xyz
'x, y, z'
'-x+1/2, y+1/2, -z+1/2'
'-x, -y, -z'
'x-1/2, -y-1/2, z-1/2'

loop_
_atom_site_label
_atom_site_type_symbol
_atom_site_fract_x
_atom_site_fract_y
_atom_site_fract_z
_atom_site_U_iso_or_equiv
_atom_site_adp_type
_atom_site_occupancy
_atom_site_site_symmetry_order
_atom_site_calc_flag
_atom_site_refinement_flags_posn
_atom_site_refinement_flags_adp
_atom_site_refinement_flags_occupancy
_atom_site_disorder_assembly
_atom_site_disorder_group
O18 O 0.37219(5) 0.24428(14) 0.59140(4) 0.0188(2) Uani 1 1 d . . . . .
O28 O 0.28451(5) 0.74482(14) 0.74535(5) 0.0205(2) Uani 1 1 d . . . . .
H28 H 0.265467 0.682026 0.706528 0.031 Uiso 1 1 calc R U . . .
O22 O 0.40251(6) 0.02244(14) 0.68660(4) 0.0202(2) Uani 1 1 d . . . . .
O23 O 0.27765(5) 0.48590(15) 0.64846(4) 0.0207(2) Uani 1 1 d . . . . .
O25 O 0.58456(6) 0.06936(14) 0.93157(5) 0.0217(2) Uani 1 1 d . . . . .
O14 O 0.69348(6) 0.34704(16) 0.64191(5) 0.0243(2) Uani 1 1 d . . . . .
O27 O 0.63943(6) 0.41248(16) 0.92215(5) 0.0261(2) Uani 1 1 d . . . . .
C8 C 0.53686(7) 0.38015(19) 0.75614(6) 0.0153(2) Uani 1 1 d . . . . .
C1 C 0.47697(7) 0.39573(18) 0.79298(6) 0.0145(2) Uani 1 1 d . . . . .
C7 C 0.49481(7) 0.34079(18) 0.85955(6) 0.0150(2) Uani 1 1 d . . . . .
C2 C 0.39275(7) 0.48340(18) 0.75263(6) 0.0152(2) Uani 1 1 d . . . . .
C13 C 0.53639(7) 0.54820(19) 0.70764(6) 0.0171(2) Uani 1 1 d . . . . .
H13 H 0.499242 0.674943 0.700015 0.020 Uiso 1 1 calc R U . . .
C24 C 0.58068(8) 0.28405(19) 0.90630(6) 0.0160(2) Uani 1 1 d . . . . .
C17 C 0.37816(7) 0.19882(19) 0.65555(6) 0.0158(2) Uani 1 1 d . . . . .
C3 C 0.35771(7) 0.65843(18) 0.77973(6) 0.0168(2) Uani 1 1 d . . . . .
C11 C 0.64392(8) 0.3468(2) 0.68084(6) 0.0184(2) Uani 1 1 d . . . . .
C16 C 0.34652(7) 0.40399(19) 0.68546(6) 0.0161(2) Uani 1 1 d . . . . .
C9 C 0.59140(8) 0.19513(19) 0.76529(6) 0.0174(2) Uani 1 1 d . . . . .
H9 H 0.592005 0.078066 0.797410 0.021 Uiso 1 1 calc R U . . .
C12 C 0.58921(8) 0.5324(2) 0.67067(6) 0.0196(3) Uani 1 1 d . . . . .
H12 H 0.588245 0.648539 0.638190 0.024 Uiso 1 1 calc R U . . .
C10 C 0.64503(8) 0.1775(2) 0.72857(6) 0.0189(3) Uani 1 1 d . . . . .
H10 H 0.682142 0.050690 0.736055 0.023 Uiso 1 1 calc R U . . .
C6 C 0.42879(8) 0.3479(2) 0.89223(6) 0.0177(2) Uani 1 1 d . . . . .
H6A H 0.448016 0.257205 0.935315 0.021 Uiso 1 1 calc R U . . .
H6B H 0.377428 0.274850 0.860786 0.021 Uiso 1 1 calc R U . . .
C19 C 0.40053(8) 0.0653(2) 0.55504(7) 0.0205(3) Uani 1 1 d . . . . .
H19 H 0.454571 -0.000119 0.585960 0.025 Uiso 1 1 calc R U . . .
C4 C 0.40117(8) 0.7602(2) 0.84886(7) 0.0216(3) Uani 1 1 d . . . . .
H4A H 0.370585 0.899325 0.854039 0.026 Uiso 1 1 calc R U . . .
H4B H 0.457531 0.809136 0.851906 0.026 Uiso 1 1 calc R U . . .
C26 C 0.66508(8) -0.0032(2) 0.97806(7) 0.0256(3) Uani 1 1 d . . . . .
H26A H 0.706656 0.020378 0.956344 0.038 Uiso 1 1 calc R U . . .
H26B H 0.663030 -0.166921 0.988957 0.038 Uiso 1 1 calc R U . . .
H26C H 0.680201 0.087619 1.020438 0.038 Uiso 1 1 calc R U . . .
C15 C 0.75310(9) 0.1643(2) 0.65387(7) 0.0254(3) Uani 1 1 d . . . . .
H15A H 0.786628 0.186974 0.624788 0.038 Uiso 1 1 calc R U . . .
H15B H 0.724019 0.016246 0.642724 0.038 Uiso 1 1 calc R U . . .
H15C H 0.789379 0.164918 0.702287 0.038 Uiso 1 1 calc R U . . .
C5 C 0.40890(9) 0.5942(2) 0.90829(7) 0.0237(3) Uani 1 1 d . . . . .
H5A H 0.453422 0.649053 0.950313 0.028 Uiso 1 1 calc R U . . .
H5B H 0.356111 0.593865 0.917399 0.028 Uiso 1 1 calc R U . . .
C20 C 0.33624(9) -0.1234(2) 0.53204(7) 0.0269(3) Uani 1 1 d . . . . .
H20A H 0.329631 -0.196031 0.572367 0.040 Uiso 1 1 calc R U . . .
H20B H 0.354310 -0.239177 0.505957 0.040 Uiso 1 1 calc R U . . .
H20C H 0.283022 -0.057548 0.502863 0.040 Uiso 1 1 calc R U . . .
C21 C 0.41320(10) 0.1914(2) 0.49593(8) 0.0297(3) Uani 1 1 d . . . . .
H21A H 0.361229 0.266878 0.468167 0.045 Uiso 1 1 calc R U . . .
H21B H 0.429770 0.081357 0.467366 0.045 Uiso 1 1 calc R U . . .
H21C H 0.456820 0.307702 0.513913 0.045 Uiso 1 1 calc R U . . .

loop_
_atom_site_aniso_label
_atom_site_aniso_U_11
_atom_site_aniso_U_22
_atom_site_aniso_U_33
_atom_site_aniso_U_23
_atom_site_aniso_U_13
_atom_site_aniso_U_12
O18 0.0259(5) 0.0178(4) 0.0135(4) 0.0007(3) 0.0078(4) 0.0024(3)
O28 0.0193(5) 0.0185(4) 0.0228(5) 0.0008(3) 0.0063(4) 0.0040(3)
O22 0.0258(5) 0.0168(4) 0.0165(4) 0.0024(3) 0.0058(4) 0.0014(3)
O23 0.0189(4) 0.0257(4) 0.0163(4) 0.0033(3) 0.0045(4) 0.0046(3)
O25 0.0212(5) 0.0169(4) 0.0223(5) 0.0044(3) 0.0017(4) 0.0017(3)
O14 0.0254(5) 0.0319(5) 0.0197(5) 0.0047(4) 0.0131(4) 0.0087(4)
O27 0.0211(5) 0.0262(4) 0.0264(5) 0.0043(4) 0.0024(4) -0.0059(4)
C8 0.0158(6) 0.0155(5) 0.0136(6) -0.0008(4) 0.0039(5) -0.0006(4)
C1 0.0161(6) 0.0107(5) 0.0162(6) -0.0007(4) 0.0050(5) 0.0001(4)
C7 0.0164(6) 0.0121(5) 0.0155(6) -0.0007(4) 0.0046(5) -0.0007(4)
C2 0.0165(6) 0.0138(5) 0.0158(6) 0.0020(4) 0.0066(5) 0.0002(4)
C13 0.0173(6) 0.0162(5) 0.0166(6) 0.0018(4) 0.0046(5) 0.0024(4)
C24 0.0197(6) 0.0168(5) 0.0114(6) -0.0006(4) 0.0054(5) 0.0004(4)
C17 0.0149(6) 0.0183(5) 0.0132(6) -0.0002(4) 0.0035(5) -0.0015(4)
C3 0.0176(6) 0.0124(5) 0.0208(6) 0.0021(4) 0.0073(5) 0.0003(4)
C11 0.0186(6) 0.0237(6) 0.0137(6) -0.0011(5) 0.0066(5) 0.0012(4)
C16 0.0175(6) 0.0166(5) 0.0150(6) 0.0037(4) 0.0069(5) 0.0007(4)
C9 0.0205(6) 0.0162(5) 0.0153(6) 0.0020(4) 0.0060(5) 0.0021(4)
C12 0.0217(6) 0.0206(6) 0.0163(6) 0.0050(5) 0.0066(5) 0.0025(5)
C10 0.0206(6) 0.0182(5) 0.0175(6) 0.0005(5) 0.0061(5) 0.0053(4)
C6 0.0193(6) 0.0196(5) 0.0147(6) -0.0008(4) 0.0067(5) -0.0004(4)
C19 0.0253(6) 0.0213(5) 0.0162(6) -0.0016(5) 0.0090(5) 0.0038(5)
C4 0.0220(6) 0.0149(5) 0.0263(7) -0.0065(5) 0.0064(6) 0.0004(4)
C26 0.0235(7) 0.0251(6) 0.0225(7) 0.0028(5) 0.0007(6) 0.0077(5)
C15 0.0252(7) 0.0330(7) 0.0201(7) -0.0017(5) 0.0106(6) 0.0081(5)
C5 0.0258(7) 0.0252(6) 0.0202(6) -0.0068(5) 0.0080(6) 0.0026(5)
C20 0.0354(8) 0.0231(6) 0.0205(7) -0.0039(5) 0.0078(6) -0.0016(5)
C21 0.0393(8) 0.0324(7) 0.0232(7) 0.0034(6) 0.0182(7) 0.0042(6)

loop_
_atom_type_symbol
_atom_type_description
_atom_type_scat_dispersion_real
_atom_type_scat_dispersion_imag
_atom_type_scat_source
C C 0.0137 0.0067 'International Tables Vol C Tables 4.2.6.8 and 6.1.1.4'
H H 0.0000 0.0000 'International Tables Vol C Tables 4.2.6.8 and 6.1.1.4'
O O 0.0389 0.0241 'International Tables Vol C Tables 4.2.6.8 and 6.1.1.4'

loop_
_geom_angle_atom_site_label_1
_geom_angle_atom_site_label_2
_geom_angle_atom_site_label_3
_geom_angle
_geom_angle_site_symmetry_1
_geom_angle_site_symmetry_3
_geom_angle_publ_flag
C17 O18 C19 117.08(9) . . ?
C24 O25 C26 115.84(10) . . ?
C11 O14 C15 116.93(9) . . ?
C9 C8 C13 117.89(10) . . ?
C9 C8 C1 122.08(10) . . ?
C13 C8 C1 119.93(10) . . ?
C7 C1 C2 119.09(10) . . ?
C7 C1 C8 124.53(11) . . ?
C2 C1 C8 116.37(10) . . ?
C1 C7 C24 122.53(10) . . ?
C1 C7 C6 121.27(11) . . ?
C24 C7 C6 116.09(10) . . ?
C3 C2 C16 117.48(11) . . ?
C3 C2 C1 119.64(11) . . ?
C16 C2 C1 122.83(10) . . ?
C12 C13 C8 121.00(11) . . ?
O27 C24 O25 123.03(12) . . ?
O27 C24 C7 125.76(11) . . ?
O25 C24 C7 111.16(10) . . ?
O22 C17 O18 126.66(11) . . ?
O22 C17 C16 123.38(10) . . ?
O18 C17 C16 109.94(9) . . ?
O28 C3 C2 121.78(11) . . ?
O28 C3 C4 115.78(10) . . ?
C2 C3 C4 122.44(11) . . ?
O14 C11 C10 124.64(11) . . ?
O14 C11 C12 115.89(10) . . ?
C10 C11 C12 119.48(11) . . ?
O23 C16 C2 124.10(10) . . ?
O23 C16 C17 116.04(11) . . ?
C2 C16 C17 119.79(10) . . ?
C10 C9 C8 121.69(11) . . ?
C13 C12 C11 120.37(11) . . ?
C11 C10 C9 119.57(11) . . ?
C7 C6 C5 112.50(9) . . ?
O18 C19 C20 109.79(10) . . ?
O18 C19 C21 104.22(10) . . ?
C20 C19 C21 113.13(12) . . ?
C3 C4 C5 113.59(10) . . ?
C6 C5 C4 111.86(10) . . ?

loop_
_geom_bond_atom_site_label_1
_geom_bond_atom_site_label_2
_geom_bond_distance
_geom_bond_site_symmetry_2
_geom_bond_publ_flag
O18 C17 1.3275(14) . ?
O18 C19 1.4652(13) . ?
O28 C3 1.3086(15) . ?
O22 C17 1.2039(14) . ?
O23 C16 1.2563(15) . ?
O25 C24 1.3445(14) . ?
O25 C26 1.4444(15) . ?
O14 C11 1.3662(14) . ?
O14 C15 1.4341(15) . ?
O27 C24 1.2041(15) . ?
C8 C9 1.3937(16) . ?
C8 C13 1.4007(16) . ?
C8 C1 1.4863(15) . ?
C1 C7 1.3463(16) . ?
C1 C2 1.4845(16) . ?
C7 C24 1.4908(17) . ?
C7 C6 1.5145(15) . ?
C2 C3 1.3966(15) . ?
C2 C16 1.4190(17) . ?
C13 C12 1.3837(16) . ?
C17 C16 1.5290(15) . ?
C3 C4 1.4889(18) . ?
C11 C10 1.3917(17) . ?
C11 C12 1.3964(16) . ?
C9 C10 1.3922(16) . ?
C6 C5 1.5335(16) . ?
C19 C20 1.5089(18) . ?
C19 C21 1.5104(18) . ?
C4 C5 1.5351(19) . ?
